data_4130261
loop_
_publ_author_name
'Landry, Matthew L.'
'Hu, Dennis X.'
'McKenna, Grace M.'
'Burns, Noah Z.'

_publ_section_title
;
 Catalytic Enantioselective Dihalogenation and the Selective Synthesis of
 (-)-Deschloromytilipin A and (-)-Danicalipin A.
;
_journal_issue 15
_journal_name_full 'Journal of the American Chemical Society'
_journal_page_first 5150
_journal_page_last 5158
_journal_paper_doi 10.1021/jacs.6b01643
_journal_volume 138
_journal_year 2016
_chemical_absolute_configuration ad
_chemical_formula_moiety 'C19 H21 Cl5 Fe O3'
_chemical_formula_sum 'C19 H21 Cl5 Fe O3'
_chemical_formula_weight 530.46
_space_group_crystal_system triclinic
_space_group_IT_number 1
_space_group_name_Hall 'P 1'
_space_group_name_H-M_alt 'P 1'
_atom_sites_solution_hydrogens mixed
_atom_sites_solution_primary vecmap
_atom_sites_solution_secondary difmap
_audit_creation_method SHELXL-2014/7
_cell_angle_alpha 109.829(3)
_cell_angle_beta 96.058(3)
_cell_angle_gamma 107.644(3)
_cell_formula_units_Z 2
_cell_length_a 7.8369(18)
_cell_length_b 11.551(3)
_cell_length_c 14.045(3)
_cell_measurement_reflns_used 9871
_cell_measurement_temperature 120(2)
_cell_measurement_theta_max 27.25
_cell_measurement_theta_min 2.79
_cell_volume 1108.6(5)
_computing_cell_refinement 'Bruker SAINT v8.34A'
_computing_data_collection 'Bruker APEX-II v2014-11.0'
_computing_data_reduction 'Bruker SAINT v8.34A'
_computing_molecular_graphics 'Bruker XP'
_computing_publication_material 'CIFTAB (Sheldrick, 2008)'
_computing_structure_refinement 'SHELXL-2014/7 (Sheldrick, 2014)'
_computing_structure_solution 'SHELXT-2014/2 (Sheldrick, 2014)'
_diffrn_ambient_temperature 120(2)
_diffrn_detector_area_resol_mean 8.33
_diffrn_measured_fraction_theta_full 1.000
_diffrn_measured_fraction_theta_max 0.994
_diffrn_measurement_device_type 'Bruker APEX-II'
_diffrn_measurement_method 'combination of \w and \f-scans '
_diffrn_radiation_type MoK\a
_diffrn_radiation_wavelength 0.71073
_diffrn_reflns_av_R_equivalents 0.0276
_diffrn_reflns_av_unetI/netI 0.0376
_diffrn_reflns_Laue_measured_fraction_full 1.000
_diffrn_reflns_Laue_measured_fraction_max 0.994
_diffrn_reflns_limit_h_max 10
_diffrn_reflns_limit_h_min -10
_diffrn_reflns_limit_k_max 14
_diffrn_reflns_limit_k_min -14
_diffrn_reflns_limit_l_max 18
_diffrn_reflns_limit_l_min -18
_diffrn_reflns_number 28255
_diffrn_reflns_point_group_measured_fraction_full 1.000
_diffrn_reflns_point_group_measured_fraction_max 0.988
_diffrn_reflns_theta_full 25.242
_diffrn_reflns_theta_max 27.331
_diffrn_reflns_theta_min 2.011
_diffrn_source 'fine-focus sealed tube'
_exptl_absorpt_coefficient_mu 1.301
_exptl_absorpt_correction_T_max 0.9994
_exptl_absorpt_correction_T_min 0.7731
_exptl_absorpt_correction_type numerical
_exptl_absorpt_process_details 'SADABS (Sheldrick, 2014)'
_exptl_crystal_colour orange
_exptl_crystal_density_diffrn 1.589
_exptl_crystal_description block
_exptl_crystal_F_000 540
_exptl_crystal_size_max 0.290
_exptl_crystal_size_mid 0.087
_exptl_crystal_size_min 0.040
_refine_diff_density_max 0.259
_refine_diff_density_min -0.184
_refine_diff_density_rms 0.045
_refine_ls_abs_structure_details
;
 Flack x determined using 4379 quotients [(I+)-(I-)]/[(I+)+(I-)]
 (Parsons, Flack and Wagner, Acta Cryst. B69 (2013) 249-259).
;
_refine_ls_abs_structure_Flack 0.006(5)
_refine_ls_extinction_method none
_refine_ls_goodness_of_fit_ref 0.963
_refine_ls_hydrogen_treatment mixed
_refine_ls_matrix_type full
_refine_ls_number_parameters 515
_refine_ls_number_reflns 9894
_refine_ls_number_restraints 3
_refine_ls_restrained_S_all 0.963
_refine_ls_R_factor_all 0.0257
_refine_ls_R_factor_gt 0.0228
_refine_ls_shift/su_max 0.001
_refine_ls_shift/su_mean 0.000
_refine_ls_structure_factor_coef Fsqd
_refine_ls_weighting_details 'w=1/[\s^2^(Fo^2^)+(0.0239P)^2^] where P=(Fo^2^+2Fc^2^)/3'
_refine_ls_weighting_scheme calc
_refine_ls_wR_factor_gt 0.0495
_refine_ls_wR_factor_ref 0.0506
_reflns_Friedel_coverage 0.989
_reflns_Friedel_fraction_full 1.000
_reflns_Friedel_fraction_max 0.983
_reflns_number_gt 9300
_reflns_number_total 9894
_reflns_threshold_expression 'I > 2\s(I)'
_cod_data_source_file ja6b01643_si_002.cif
_cod_data_source_block su1505a
_cod_original_cell_volume 1108.6(4)
_cod_database_code 4130261
_shelx_shelxl_version_number 2014/7
_shelx_space_group_comment
;
The symmetry employed for this shelxl refinement is uniquely defined
by the following loop, which should always be used as a source of
symmetry information in preference to the above space-group names.
They are only intended as comments.
;
_shelx_estimated_absorpt_t_min 0.704
_shelx_estimated_absorpt_t_max 0.950
_diffrn_source_monochromator 'Bruker TRIUMPH curved-graphite'

loop_
_space_group_symop_operation_xyz
'x, y, z'

loop_
_atom_site_label
_atom_site_type_symbol
_atom_site_fract_x
_atom_site_fract_y
_atom_site_fract_z
_atom_site_U_iso_or_equiv
_atom_site_adp_type
_atom_site_occupancy
_atom_site_site_symmetry_order
_atom_site_calc_flag
_atom_site_refinement_flags_posn
_atom_site_refinement_flags_adp
Fe1 Fe 0.21915(5) 0.11571(4) 0.14480(3) 0.01932(10) Uani 1 1 d . .
Cl1 Cl 1.00007(10) 0.47672(7) 0.59755(6) 0.02603(17) Uani 1 1 d . .
Cl2 Cl 0.83881(12) 0.16445(8) 0.41452(6) 0.03025(18) Uani 1 1 d . .
Cl3 Cl 0.75931(10) 0.02650(7) 0.58429(6) 0.02310(16) Uani 1 1 d . .
Cl4 Cl 1.13799(11) 0.31697(9) 0.82648(7) 0.0344(2) Uani 1 1 d . .
Cl5 Cl 0.93120(12) 0.26754(9) 1.01028(6) 0.0365(2) Uani 1 1 d . .
O1 O 0.5039(3) 0.29577(19) 0.41111(16) 0.0224(5) Uani 1 1 d . .
O2 O 0.4212(3) 0.4423(2) 0.36359(18) 0.0299(5) Uani 1 1 d . .
O3 O 0.6067(3) 0.2357(2) 0.71273(16) 0.0187(4) Uani 1 1 d . .
H3O H 0.573(5) 0.169(4) 0.719(3) 0.033(11) Uiso 1 1 d . .
C1 C 0.6875(4) 0.3924(3) 0.4582(2) 0.0220(6) Uani 1 1 d . .
H1A H 0.6844 0.4827 0.4826 0.026 Uiso 1 1 calc R U
H1B H 0.7657 0.3843 0.4072 0.026 Uiso 1 1 calc R U
C2 C 0.7639(4) 0.3660(3) 0.5495(2) 0.0170(6) Uani 1 1 d . .
H2A H 0.6965 0.3914 0.6051 0.020 Uiso 1 1 calc R U
C3 C 0.7469(4) 0.2238(3) 0.5250(2) 0.0164(6) Uani 1 1 d . .
H3A H 0.6128 0.1690 0.5064 0.020 Uiso 1 1 calc R U
C4 C 0.8398(4) 0.2021(3) 0.6164(2) 0.0172(6) Uani 1 1 d . .
H4A H 0.9760 0.2353 0.6235 0.021 Uiso 1 1 calc R U
C5 C 0.7982(4) 0.2716(3) 0.7201(2) 0.0179(6) Uani 1 1 d . .
H5A H 0.8485 0.3684 0.7360 0.021 Uiso 1 1 calc R U
C6 C 0.8930(4) 0.2512(3) 0.8117(2) 0.0200(6) Uani 1 1 d . .
H6A H 0.8543 0.1542 0.7941 0.024 Uiso 1 1 calc R U
C7 C 0.8376(5) 0.3141(3) 0.9122(2) 0.0253(7) Uani 1 1 d . .
H7A H 0.7004 0.2753 0.8985 0.030 Uiso 1 1 calc R U
C8 C 0.8933(6) 0.4622(4) 0.9544(3) 0.0433(10) Uani 1 1 d . .
H8A H 0.8309 0.4872 0.9047 0.065 Uiso 1 1 calc R U
H8B H 1.0269 0.5030 0.9650 0.065 Uiso 1 1 calc R U
H8C H 0.8584 0.4927 1.0209 0.065 Uiso 1 1 calc R U
C9 C 0.3878(4) 0.3307(3) 0.3584(2) 0.0205(6) Uani 1 1 d . .
C10 C 0.2227(4) 0.2174(3) 0.2943(2) 0.0187(6) Uani 1 1 d . .
C11 C 0.1880(4) 0.0816(3) 0.2755(2) 0.0201(6) Uani 1 1 d . .
H11A H 0.2652 0.0472 0.3118 0.024 Uiso 1 1 calc R U
C12 C 0.0244(4) 0.0049(3) 0.1968(2) 0.0257(7) Uani 1 1 d . .
H12A H -0.0331 -0.0936 0.1665 0.031 Uiso 1 1 calc R U
C13 C -0.0430(4) 0.0922(3) 0.1664(2) 0.0244(7) Uani 1 1 d . .
H13A H -0.1549 0.0650 0.1108 0.029 Uiso 1 1 calc R U
C14 C 0.0790(4) 0.2234(3) 0.2259(2) 0.0205(6) Uani 1 1 d . .
H14A H 0.0675 0.3052 0.2209 0.025 Uiso 1 1 calc R U
C15 C 0.4347(7) 0.0624(5) 0.1054(4) 0.0545(13) Uani 1 1 d . .
H15A H 0.5104 0.0311 0.1456 0.065 Uiso 1 1 calc R U
C16 C 0.2748(7) -0.0172(4) 0.0273(3) 0.0520(12) Uani 1 1 d . .
H16A H 0.2165 -0.1154 0.0017 0.062 Uiso 1 1 calc R U
C17 C 0.2102(6) 0.0648(4) -0.0106(3) 0.0408(9) Uani 1 1 d . .
H17A H 0.0981 0.0347 -0.0669 0.049 Uiso 1 1 calc R U
C18 C 0.3321(5) 0.1971(4) 0.0462(3) 0.0364(9) Uani 1 1 d . .
H18A H 0.3217 0.2772 0.0373 0.044 Uiso 1 1 calc R U
C19 C 0.4712(5) 0.1948(5) 0.1178(3) 0.0446(10) Uani 1 1 d . .
H19A H 0.5767 0.2734 0.1688 0.053 Uiso 1 1 calc R U
Fe2 Fe 0.54870(5) 0.70996(4) 0.80128(3) 0.01806(10) Uani 1 1 d . .
Cl1A Cl 0.19329(10) 1.00906(7) 0.49151(6) 0.02271(15) Uani 1 1 d . .
Cl2A Cl -0.13867(9) 0.73411(7) 0.47890(6) 0.02099(15) Uani 1 1 d . .
Cl3A Cl -0.01656(11) 0.53502(7) 0.30524(6) 0.03053(18) Uani 1 1 d . .
Cl4A Cl 0.26173(11) 0.75134(8) 0.17768(6) 0.02723(17) Uani 1 1 d . .
Cl5A Cl 0.53790(12) 0.58098(9) 0.11382(6) 0.03395(19) Uani 1 1 d . .
O1A O 0.2300(3) 0.87462(19) 0.71637(15) 0.0177(4) Uani 1 1 d . .
O2A O 0.5215(3) 1.0220(2) 0.77432(17) 0.0244(5) Uani 1 1 d . .
O3A O 0.4119(3) 0.6906(2) 0.43234(16) 0.0197(4) Uani 1 1 d . .
H3OA H 0.387(5) 0.618(3) 0.411(3) 0.018(9) Uiso 1 1 d . .
C1A C 0.1858(4) 0.9481(3) 0.6583(2) 0.0183(6) Uani 1 1 d . .
H1AA H 0.2620 1.0430 0.6956 0.022 Uiso 1 1 calc R U
H1AB H 0.0548 0.9384 0.6524 0.022 Uiso 1 1 calc R U
C2A C 0.2215(4) 0.8981(3) 0.5504(2) 0.0171(6) Uani 1 1 d . .
H2AA H 0.3526 0.9041 0.5583 0.021 Uiso 1 1 calc R U
C3A C 0.0992(4) 0.7559(3) 0.4820(2) 0.0168(6) Uani 1 1 d . .
H3AA H 0.1303 0.6978 0.5144 0.020 Uiso 1 1 calc R U
C4A C 0.1219(4) 0.7081(3) 0.3700(2) 0.0174(6) Uani 1 1 d . .
H4AA H 0.0745 0.7571 0.3338 0.021 Uiso 1 1 calc R U
C5A C 0.3225(4) 0.7310(3) 0.3634(2) 0.0171(6) Uani 1 1 d . .
H5AA H 0.3870 0.8286 0.3875 0.021 Uiso 1 1 calc R U
C6A C 0.3423(4) 0.6692(3) 0.2515(2) 0.0178(6) Uani 1 1 d . .
H6AA H 0.2605 0.5739 0.2210 0.021 Uiso 1 1 calc R U
C7A C 0.5381(4) 0.6777(3) 0.2454(2) 0.0212(6) Uani 1 1 d . .
H7AA H 0.5779 0.6359 0.2911 0.025 Uiso 1 1 calc R U
C8A C 0.6787(4) 0.8151(3) 0.2806(3) 0.0292(7) Uani 1 1 d . .
H8AA H 0.6834 0.8658 0.3533 0.044 Uiso 1 1 calc R U
H8AB H 0.6442 0.8588 0.2370 0.044 Uiso 1 1 calc R U
H8AC H 0.7999 0.8102 0.2744 0.044 Uiso 1 1 calc R U
C9A C 0.4047(4) 0.9245(3) 0.7736(2) 0.0178(6) Uani 1 1 d . .
C10A C 0.4347(4) 0.8509(3) 0.8365(2) 0.0165(6) Uani 1 1 d . .
C11A C 0.6013(4) 0.8925(3) 0.9121(2) 0.0201(6) Uani 1 1 d . .
H11B H 0.7131 0.9731 0.9295 0.024 Uiso 1 1 calc R U
C12A C 0.5777(4) 0.7990(3) 0.9588(2) 0.0222(7) Uani 1 1 d . .
H12B H 0.6721 0.8014 1.0140 0.027 Uiso 1 1 calc R U
C13A C 0.3998(4) 0.6998(3) 0.9125(2) 0.0209(6) Uani 1 1 d . .
H13B H 0.3476 0.6206 0.9294 0.025 Uiso 1 1 calc R U
C14A C 0.3099(4) 0.7309(3) 0.8360(2) 0.0181(6) Uani 1 1 d . .
H14B H 0.1831 0.6787 0.7906 0.022 Uiso 1 1 calc R U
C15A C 0.5950(6) 0.6684(4) 0.6549(3) 0.0415(10) Uani 1 1 d . .
H15B H 0.5592 0.7056 0.6046 0.050 Uiso 1 1 calc R U
C16A C 0.4874(5) 0.5522(4) 0.6636(3) 0.0461(11) Uani 1 1 d . .
H16B H 0.3609 0.4925 0.6206 0.055 Uiso 1 1 calc R U
C17A C 0.5875(5) 0.5351(3) 0.7449(3) 0.0365(8) Uani 1 1 d . .
H17B H 0.5457 0.4609 0.7686 0.044 Uiso 1 1 calc R U
C18A C 0.7588(5) 0.6411(4) 0.7846(3) 0.0308(8) Uani 1 1 d . .
H18B H 0.8596 0.6558 0.8423 0.037 Uiso 1 1 calc R U
C19A C 0.7632(5) 0.7226(4) 0.7294(3) 0.0334(8) Uani 1 1 d . .
H19B H 0.8674 0.8055 0.7414 0.040 Uiso 1 1 calc R U

loop_
_atom_site_aniso_label
_atom_site_aniso_U_11
_atom_site_aniso_U_22
_atom_site_aniso_U_33
_atom_site_aniso_U_23
_atom_site_aniso_U_13
_atom_site_aniso_U_12
Fe1 0.0230(2) 0.0220(2) 0.0175(2) 0.00880(18) 0.00877(17) 0.01166(18)
Cl1 0.0194(4) 0.0220(4) 0.0293(4) 0.0105(3) -0.0023(3) -0.0003(3)
Cl2 0.0461(5) 0.0300(4) 0.0227(4) 0.0103(3) 0.0183(4) 0.0212(4)
Cl3 0.0301(4) 0.0176(3) 0.0249(4) 0.0085(3) 0.0074(3) 0.0126(3)
Cl4 0.0186(4) 0.0474(5) 0.0327(5) 0.0173(4) -0.0015(3) 0.0067(4)
Cl5 0.0464(5) 0.0411(5) 0.0237(4) 0.0188(4) -0.0014(4) 0.0141(4)
O1 0.0209(11) 0.0177(10) 0.0246(11) 0.0099(9) -0.0047(9) 0.0033(9)
O2 0.0331(13) 0.0175(11) 0.0372(14) 0.0107(10) -0.0024(10) 0.0101(10)
O3 0.0170(11) 0.0188(11) 0.0219(11) 0.0094(9) 0.0047(8) 0.0068(9)
C1 0.0228(16) 0.0163(15) 0.0229(16) 0.0090(12) 0.0002(13) 0.0018(12)
C2 0.0138(14) 0.0137(14) 0.0175(14) 0.0033(11) -0.0006(11) 0.0015(11)
C3 0.0190(14) 0.0151(14) 0.0148(14) 0.0042(11) 0.0058(11) 0.0071(11)
C4 0.0156(14) 0.0147(14) 0.0217(15) 0.0079(12) 0.0037(12) 0.0056(12)
C5 0.0179(14) 0.0171(14) 0.0199(15) 0.0091(12) 0.0031(12) 0.0062(12)
C6 0.0162(14) 0.0209(15) 0.0201(15) 0.0080(12) -0.0007(12) 0.0046(12)
C7 0.0277(17) 0.0279(17) 0.0202(15) 0.0118(13) -0.0003(13) 0.0091(14)
C8 0.077(3) 0.031(2) 0.0222(18) 0.0072(15) 0.0081(18) 0.026(2)
C9 0.0205(15) 0.0267(17) 0.0170(14) 0.0088(12) 0.0029(12) 0.0123(13)
C10 0.0209(15) 0.0212(15) 0.0150(14) 0.0064(12) 0.0049(12) 0.0097(12)
C11 0.0218(15) 0.0230(15) 0.0184(15) 0.0119(13) 0.0052(12) 0.0075(13)
C12 0.0241(16) 0.0254(17) 0.0224(16) 0.0106(13) 0.0048(13) 0.0009(13)
C13 0.0177(15) 0.0348(18) 0.0188(15) 0.0094(14) 0.0044(12) 0.0080(13)
C14 0.0216(15) 0.0275(16) 0.0153(14) 0.0069(12) 0.0060(12) 0.0141(13)
C15 0.060(3) 0.092(4) 0.061(3) 0.048(3) 0.045(2) 0.062(3)
C16 0.086(4) 0.046(2) 0.042(2) 0.015(2) 0.042(3) 0.042(3)
C17 0.057(3) 0.051(2) 0.0197(18) 0.0107(17) 0.0225(17) 0.025(2)
C18 0.042(2) 0.048(2) 0.034(2) 0.0259(18) 0.0248(17) 0.0206(18)
C19 0.0276(19) 0.071(3) 0.044(2) 0.028(2) 0.0232(17) 0.0188(19)
Fe2 0.0176(2) 0.0211(2) 0.0168(2) 0.00709(17) 0.00504(17) 0.00883(18)
Cl1A 0.0291(4) 0.0197(4) 0.0229(4) 0.0125(3) 0.0057(3) 0.0091(3)
Cl2A 0.0165(3) 0.0208(4) 0.0251(4) 0.0080(3) 0.0069(3) 0.0064(3)
Cl3A 0.0257(4) 0.0205(4) 0.0321(4) 0.0000(3) 0.0113(3) 0.0007(3)
Cl4A 0.0324(4) 0.0368(4) 0.0212(4) 0.0167(3) 0.0066(3) 0.0180(4)
Cl5A 0.0458(5) 0.0393(5) 0.0258(4) 0.0119(4) 0.0194(4) 0.0248(4)
O1A 0.0161(10) 0.0207(10) 0.0169(10) 0.0090(8) 0.0017(8) 0.0061(8)
O2A 0.0205(11) 0.0239(11) 0.0283(12) 0.0148(10) 0.0027(9) 0.0030(9)
O3A 0.0258(12) 0.0206(12) 0.0184(11) 0.0101(9) 0.0056(9) 0.0132(10)
C1A 0.0211(15) 0.0196(15) 0.0172(14) 0.0090(12) 0.0047(12) 0.0095(12)
C2A 0.0186(15) 0.0201(15) 0.0180(14) 0.0112(12) 0.0046(12) 0.0098(12)
C3A 0.0173(14) 0.0177(14) 0.0195(14) 0.0093(12) 0.0072(11) 0.0085(12)
C4A 0.0174(14) 0.0136(14) 0.0189(14) 0.0055(11) 0.0032(11) 0.0038(11)
C5A 0.0195(15) 0.0175(14) 0.0163(14) 0.0073(11) 0.0044(11) 0.0087(12)
C6A 0.0208(15) 0.0164(14) 0.0160(14) 0.0076(11) 0.0031(12) 0.0055(12)
C7A 0.0252(16) 0.0272(16) 0.0173(15) 0.0111(13) 0.0106(12) 0.0132(13)
C8A 0.0242(17) 0.0325(19) 0.0323(19) 0.0160(15) 0.0089(14) 0.0076(14)
C9A 0.0201(15) 0.0171(14) 0.0151(14) 0.0041(11) 0.0061(11) 0.0073(12)
C10A 0.0209(15) 0.0170(14) 0.0133(13) 0.0063(11) 0.0066(11) 0.0080(12)
C11A 0.0224(16) 0.0180(15) 0.0173(15) 0.0063(12) 0.0015(12) 0.0054(12)
C12A 0.0299(17) 0.0215(16) 0.0163(15) 0.0074(12) 0.0044(13) 0.0111(13)
C13A 0.0259(16) 0.0212(15) 0.0201(15) 0.0096(12) 0.0116(13) 0.0107(13)
C14A 0.0196(15) 0.0167(14) 0.0175(15) 0.0040(12) 0.0073(12) 0.0081(12)
C15A 0.049(2) 0.074(3) 0.0205(18) 0.0184(19) 0.0177(17) 0.045(2)
C16A 0.0270(19) 0.053(3) 0.033(2) -0.0175(18) 0.0026(16) 0.0216(18)
C17A 0.037(2) 0.0250(18) 0.048(2) 0.0071(16) 0.0200(18) 0.0181(16)
C18A 0.0257(17) 0.043(2) 0.0328(19) 0.0154(16) 0.0115(15) 0.0225(16)
C19A 0.0302(19) 0.046(2) 0.038(2) 0.0226(17) 0.0195(16) 0.0209(17)

loop_
_atom_type_symbol
_atom_type_description
_atom_type_scat_dispersion_real
_atom_type_scat_dispersion_imag
_atom_type_scat_source
C C 0.0033 0.0016 'International Tables Vol C Tables 4.2.6.8 and 6.1.1.4'
H H 0.0000 0.0000 'International Tables Vol C Tables 4.2.6.8 and 6.1.1.4'
O O 0.0106 0.0060 'International Tables Vol C Tables 4.2.6.8 and 6.1.1.4'
Cl Cl 0.1484 0.1585 'International Tables Vol C Tables 4.2.6.8 and 6.1.1.4'
Fe Fe 0.3463 0.8444 'International Tables Vol C Tables 4.2.6.8 and 6.1.1.4'

loop_
_geom_angle_atom_site_label_1
_geom_angle_atom_site_label_2
_geom_angle_atom_site_label_3
_geom_angle
C10 Fe1 C16 155.92(15)
C10 Fe1 C11 41.42(12)
C16 Fe1 C11 118.88(15)
C10 Fe1 C15 121.52(17)
C16 Fe1 C15 40.19(19)
C11 Fe1 C15 104.91(15)
C10 Fe1 C19 108.56(15)
C16 Fe1 C19 67.90(19)
C11 Fe1 C19 122.79(14)
C15 Fe1 C19 40.51(18)
C10 Fe1 C14 41.34(11)
C16 Fe1 C14 160.09(17)
C11 Fe1 C14 69.56(12)
C15 Fe1 C14 159.25(18)
C19 Fe1 C14 124.69(16)
C10 Fe1 C12 68.75(13)
C16 Fe1 C12 105.14(17)
C11 Fe1 C12 40.62(12)
C15 Fe1 C12 120.81(17)
C19 Fe1 C12 157.92(15)
C14 Fe1 C12 68.72(13)
C10 Fe1 C17 162.11(14)
C16 Fe1 C17 40.75(17)
C11 Fe1 C17 155.59(14)
C15 Fe1 C17 68.02(18)
C19 Fe1 C17 67.88(17)
C14 Fe1 C17 125.09(14)
C12 Fe1 C17 121.40(15)
C10 Fe1 C18 125.51(14)
C16 Fe1 C18 68.30(16)
C11 Fe1 C18 160.63(14)
C15 Fe1 C18 68.19(16)
C19 Fe1 C18 40.43(15)
C14 Fe1 C18 110.12(14)
C12 Fe1 C18 158.52(14)
C17 Fe1 C18 40.46(16)
C10 Fe1 C13 68.52(12)
C16 Fe1 C13 122.91(17)
C11 Fe1 C13 68.71(12)
C15 Fe1 C13 157.89(18)
C19 Fe1 C13 160.43(15)
C14 Fe1 C13 40.35(12)
C12 Fe1 C13 40.78(13)
C17 Fe1 C13 108.59(15)
C18 Fe1 C13 124.39(14)
C9 O1 C1 115.9(2)
C5 O3 H3O 107(3)
O1 C1 C2 107.2(2)
O1 C1 H1A 110.3
C2 C1 H1A 110.3
O1 C1 H1B 110.3
C2 C1 H1B 110.3
H1A C1 H1B 108.5
C1 C2 C3 115.2(2)
C1 C2 Cl1 105.78(19)
C3 C2 Cl1 111.6(2)
C1 C2 H2A 108.0
C3 C2 H2A 108.0
Cl1 C2 H2A 108.0
C2 C3 C4 114.1(2)
C2 C3 Cl2 110.5(2)
C4 C3 Cl2 109.06(19)
C2 C3 H3A 107.6
C4 C3 H3A 107.6
Cl2 C3 H3A 107.6
C5 C4 C3 113.4(2)
C5 C4 Cl3 109.47(19)
C3 C4 Cl3 107.48(19)
C5 C4 H4A 108.8
C3 C4 H4A 108.8
Cl3 C4 H4A 108.8
O3 C5 C4 111.5(2)
O3 C5 C6 111.0(2)
C4 C5 C6 113.4(2)
O3 C5 H5A 106.9
C4 C5 H5A 106.9
C6 C5 H5A 106.9
C7 C6 C5 111.8(2)
C7 C6 Cl4 111.4(2)
C5 C6 Cl4 108.7(2)
C7 C6 H6A 108.3
C5 C6 H6A 108.3
Cl4 C6 H6A 108.3
C8 C7 C6 116.1(3)
C8 C7 Cl5 109.2(2)
C6 C7 Cl5 108.6(2)
C8 C7 H7A 107.5
C6 C7 H7A 107.5
Cl5 C7 H7A 107.5
C7 C8 H8A 109.5
C7 C8 H8B 109.5
H8A C8 H8B 109.5
C7 C8 H8C 109.5
H8A C8 H8C 109.5
H8B C8 H8C 109.5
O2 C9 O1 123.2(3)
O2 C9 C10 125.4(3)
O1 C9 C10 111.5(3)
C11 C10 C14 108.2(3)
C11 C10 C9 127.2(3)
C14 C10 C9 123.9(3)
C11 C10 Fe1 69.54(16)
C14 C10 Fe1 70.21(16)
C9 C10 Fe1 118.6(2)
C12 C11 C10 107.6(2)
C12 C11 Fe1 70.35(17)
C10 C11 Fe1 69.04(16)
C12 C11 H11A 126.2
C10 C11 H11A 126.2
Fe1 C11 H11A 126.2
C11 C12 C13 108.4(3)
C11 C12 Fe1 69.03(17)
C13 C12 Fe1 70.08(18)
C11 C12 H12A 125.8
C13 C12 H12A 125.8
Fe1 C12 H12A 125.8
C14 C13 C12 108.5(3)
C14 C13 Fe1 69.33(17)
C12 C13 Fe1 69.14(18)
C14 C13 H13A 125.7
C12 C13 H13A 125.7
Fe1 C13 H13A 125.7
C13 C14 C10 107.4(3)
C13 C14 Fe1 70.32(17)
C10 C14 Fe1 68.45(16)
C13 C14 H14A 126.3
C10 C14 H14A 126.3
Fe1 C14 H14A 126.3
C16 C15 C19 108.2(4)
C16 C15 Fe1 69.7(2)
C19 C15 Fe1 70.1(2)
C16 C15 H15A 125.9
C19 C15 H15A 125.9
Fe1 C15 H15A 125.9
C15 C16 C17 108.4(4)
C15 C16 Fe1 70.1(2)
C17 C16 Fe1 70.3(2)
C15 C16 H16A 125.8
C17 C16 H16A 125.8
Fe1 C16 H16A 125.8
C16 C17 C18 107.8(4)
C16 C17 Fe1 68.9(2)
C18 C17 Fe1 70.1(2)
C16 C17 H17A 126.1
C18 C17 H17A 126.1
Fe1 C17 H17A 126.1
C19 C18 C17 107.3(4)
C19 C18 Fe1 69.3(2)
C17 C18 Fe1 69.4(2)
C19 C18 H18A 126.3
C17 C18 H18A 126.3
Fe1 C18 H18A 126.3
C15 C19 C18 108.3(4)
C15 C19 Fe1 69.3(2)
C18 C19 Fe1 70.2(2)
C15 C19 H19A 125.9
C18 C19 H19A 125.9
Fe1 C19 H19A 125.9
C10A Fe2 C17A 163.68(14)
C10A Fe2 C18A 155.24(13)
C17A Fe2 C18A 40.60(15)
C10A Fe2 C11A 41.15(11)
C17A Fe2 C11A 152.96(14)
C18A Fe2 C11A 118.64(14)
C10A Fe2 C16A 127.65(14)
C17A Fe2 C16A 40.78(16)
C18A Fe2 C16A 67.96(15)
C11A Fe2 C16A 164.34(16)
C10A Fe2 C19A 122.08(13)
C17A Fe2 C19A 68.06(15)
C18A Fe2 C19A 40.23(14)
C11A Fe2 C19A 107.49(14)
C16A Fe2 C19A 67.58(16)
C10A Fe2 C15A 110.11(13)
C17A Fe2 C15A 68.38(16)
C18A Fe2 C15A 68.00(14)
C11A Fe2 C15A 126.54(16)
C16A Fe2 C15A 40.21(18)
C19A Fe2 C15A 40.35(15)
C10A Fe2 C14A 41.12(11)
C17A Fe2 C14A 124.96(14)
C18A Fe2 C14A 161.02(13)
C11A Fe2 C14A 69.31(12)
C16A Fe2 C14A 109.26(14)
C19A Fe2 C14A 157.79(13)
C15A Fe2 C14A 122.90(13)
C10A Fe2 C12A 68.42(11)
C17A Fe2 C12A 118.22(14)
C18A Fe2 C12A 105.53(13)
C11A Fe2 C12A 40.65(11)
C16A Fe2 C12A 154.52(17)
C19A Fe2 C12A 124.26(14)
C15A Fe2 C12A 162.25(15)
C14A Fe2 C12A 68.47(12)
C10A Fe2 C13A 68.50(11)
C17A Fe2 C13A 106.17(14)
C18A Fe2 C13A 123.32(13)
C11A Fe2 C13A 68.59(12)
C16A Fe2 C13A 121.18(16)
C19A Fe2 C13A 160.33(13)
C15A Fe2 C13A 156.97(15)
C14A Fe2 C13A 40.68(11)
C12A Fe2 C13A 40.38(12)
C9A O1A C1A 116.0(2)
C5A O3A H3OA 111(3)
O1A C1A C2A 110.3(2)
O1A C1A H1AA 109.6
C2A C1A H1AA 109.6
O1A C1A H1AB 109.6
C2A C1A H1AB 109.6
H1AA C1A H1AB 108.1
C1A C2A C3A 114.3(2)
C1A C2A Cl1A 106.81(19)
C3A C2A Cl1A 111.12(19)
C1A C2A H2AA 108.1
C3A C2A H2AA 108.1
Cl1A C2A H2AA 108.1
C2A C3A C4A 114.8(2)
C2A C3A Cl2A 110.11(19)
C4A C3A Cl2A 108.52(19)
C2A C3A H3AA 107.7
C4A C3A H3AA 107.7
Cl2A C3A H3AA 107.7
C3A C4A C5A 113.0(2)
C3A C4A Cl3A 108.37(19)
C5A C4A Cl3A 110.21(19)
C3A C4A H4AA 108.4
C5A C4A H4AA 108.4
Cl3A C4A H4AA 108.4
O3A C5A C4A 111.6(2)
O3A C5A C6A 112.1(2)
C4A C5A C6A 112.8(2)
O3A C5A H5AA 106.7
C4A C5A H5AA 106.7
C6A C5A H5AA 106.7
C7A C6A C5A 113.1(2)
C7A C6A Cl4A 111.0(2)
C5A C6A Cl4A 107.56(19)
C7A C6A H6AA 108.3
C5A C6A H6AA 108.3
Cl4A C6A H6AA 108.3
C8A C7A C6A 115.7(3)
C8A C7A Cl5A 109.7(2)
C6A C7A Cl5A 109.0(2)
C8A C7A H7AA 107.4
C6A C7A H7AA 107.4
Cl5A C7A H7AA 107.4
C7A C8A H8AA 109.5
C7A C8A H8AB 109.5
H8AA C8A H8AB 109.5
C7A C8A H8AC 109.5
H8AA C8A H8AC 109.5
H8AB C8A H8AC 109.5
O2A C9A O1A 123.1(3)
O2A C9A C10A 124.2(3)
O1A C9A C10A 112.7(2)
C11A C10A C14A 108.5(2)
C11A C10A C9A 123.4(3)
C14A C10A C9A 128.1(3)
C11A C10A Fe2 69.66(16)
C14A C10A Fe2 70.00(16)
C9A C10A Fe2 126.7(2)
C12A C11A C10A 107.3(3)
C12A C11A Fe2 70.28(17)
C10A C11A Fe2 69.18(16)
C12A C11A H11B 126.3
C10A C11A H11B 126.3
Fe2 C11A H11B 126.3
C13A C12A C11A 108.7(3)
C13A C12A Fe2 70.06(17)
C11A C12A Fe2 69.07(17)
C13A C12A H12B 125.6
C11A C12A H12B 125.6
Fe2 C12A H12B 125.6
C12A C13A C14A 108.2(3)
C12A C13A Fe2 69.56(17)
C14A C13A Fe2 69.13(16)
C12A C13A H13B 125.9
C14A C13A H13B 125.9
Fe2 C13A H13B 125.9
C13A C14A C10A 107.3(3)
C13A C14A Fe2 70.19(17)
C10A C14A Fe2 68.89(16)
C13A C14A H14B 126.4
C10A C14A H14B 126.4
Fe2 C14A H14B 126.4
C16A C15A C19A 107.7(3)
C16A C15A Fe2 69.8(2)
C19A C15A Fe2 69.77(19)
C16A C15A H15B 126.2
C19A C15A H15B 126.2
Fe2 C15A H15B 126.2
C15A C16A C17A 108.4(3)
C15A C16A Fe2 70.0(2)
C17A C16A Fe2 69.3(2)
C15A C16A H16B 125.8
C17A C16A H16B 125.8
Fe2 C16A H16B 125.8
C18A C17A C16A 107.2(3)
C18A C17A Fe2 69.80(19)
C16A C17A Fe2 70.0(2)
C18A C17A H17B 126.4
C16A C17A H17B 126.4
Fe2 C17A H17B 126.4
C19A C18A C17A 108.3(3)
C19A C18A Fe2 70.15(19)
C17A C18A Fe2 69.59(18)
C19A C18A H18B 125.9
C17A C18A H18B 125.9
Fe2 C18A H18B 125.9
C18A C19A C15A 108.4(3)
C18A C19A Fe2 69.61(19)
C15A C19A Fe2 69.9(2)
C18A C19A H19B 125.8
C15A C19A H19B 125.8
Fe2 C19A H19B 125.8

loop_
_geom_bond_atom_site_label_1
_geom_bond_atom_site_label_2
_geom_bond_distance
Fe1 C10 2.021(3)
Fe1 C16 2.028(4)
Fe1 C11 2.028(3)
Fe1 C15 2.034(4)
Fe1 C19 2.044(4)
Fe1 C14 2.045(3)
Fe1 C12 2.045(3)
Fe1 C17 2.046(3)
Fe1 C18 2.056(3)
Fe1 C13 2.058(3)
Cl1 C2 1.798(3)
Cl2 C3 1.792(3)
Cl3 C4 1.806(3)
Cl4 C6 1.797(3)
Cl5 C7 1.803(3)
O1 C9 1.350(3)
O1 C1 1.442(3)
O2 C9 1.209(4)
O3 C5 1.412(3)
O3 H3O 0.77(4)
C1 C2 1.519(4)
C1 H1A 0.9900
C1 H1B 0.9900
C2 C3 1.520(4)
C2 H2A 1.0000
C3 C4 1.540(4)
C3 H3A 1.0000
C4 C5 1.529(4)
C4 H4A 1.0000
C5 C6 1.541(4)
C5 H5A 1.0000
C6 C7 1.528(4)
C6 H6A 1.0000
C7 C8 1.508(5)
C7 H7A 1.0000
C8 H8A 0.9800
C8 H8B 0.9800
C8 H8C 0.9800
C9 C10 1.458(4)
C10 C11 1.432(4)
C10 C14 1.435(4)
C11 C12 1.414(4)
C11 H11A 1.0000
C12 C13 1.430(4)
C12 H12A 1.0000
C13 C14 1.415(4)
C13 H13A 1.0000
C14 H14A 1.0000
C15 C16 1.395(7)
C15 C19 1.412(6)
C15 H15A 1.0000
C16 C17 1.418(6)
C16 H16A 1.0000
C17 C18 1.418(6)
C17 H17A 1.0000
C18 C19 1.417(5)
C18 H18A 1.0000
C19 H19A 1.0000
Fe2 C10A 2.031(3)
Fe2 C17A 2.034(3)
Fe2 C18A 2.037(3)
Fe2 C11A 2.037(3)
Fe2 C16A 2.043(4)
Fe2 C19A 2.044(3)
Fe2 C15A 2.045(3)
Fe2 C14A 2.045(3)
Fe2 C12A 2.053(3)
Fe2 C13A 2.060(3)
Cl1A C2A 1.797(3)
Cl2A C3A 1.798(3)
Cl3A C4A 1.801(3)
Cl4A C6A 1.807(3)
Cl5A C7A 1.806(3)
O1A C9A 1.352(3)
O1A C1A 1.448(3)
O2A C9A 1.213(3)
O3A C5A 1.418(3)
O3A H3OA 0.74(3)
C1A C2A 1.516(4)
C1A H1AA 0.9900
C1A H1AB 0.9900
C2A C3A 1.523(4)
C2A H2AA 1.0000
C3A C4A 1.530(4)
C3A H3AA 1.0000
C4A C5A 1.531(4)
C4A H4AA 1.0000
C5A C6A 1.537(4)
C5A H5AA 1.0000
C6A C7A 1.521(4)
C6A H6AA 1.0000
C7A C8A 1.507(4)
C7A H7AA 1.0000
C8A H8AA 0.9800
C8A H8AB 0.9800
C8A H8AC 0.9800
C9A C10A 1.464(4)
C10A C11A 1.430(4)
C10A C14A 1.431(4)
C11A C12A 1.421(4)
C11A H11B 1.0000
C12A C13A 1.419(4)
C12A H12B 1.0000
C13A C14A 1.427(4)
C13A H13B 1.0000
C14A H14B 1.0000
C15A C16A 1.405(6)
C15A C19A 1.410(5)
C15A H15B 1.0000
C16A C17A 1.421(6)
C16A H16B 1.0000
C17A C18A 1.412(5)
C17A H17B 1.0000
C18A C19A 1.403(5)
C18A H18B 1.0000
C19A H19B 1.0000

loop_
_geom_torsion_atom_site_label_1
_geom_torsion_atom_site_label_2
_geom_torsion_atom_site_label_3
_geom_torsion_atom_site_label_4
_geom_torsion
C9 O1 C1 C2 154.6(2)
O1 C1 C2 C3 50.4(3)
O1 C1 C2 Cl1 174.15(19)
C1 C2 C3 C4 175.1(2)
Cl1 C2 C3 C4 54.5(3)
C1 C2 C3 Cl2 51.8(3)
Cl1 C2 C3 Cl2 -68.9(2)
C2 C3 C4 C5 45.3(3)
Cl2 C3 C4 C5 169.4(2)
C2 C3 C4 Cl3 166.4(2)
Cl2 C3 C4 Cl3 -69.5(2)
C3 C4 C5 O3 54.6(3)
Cl3 C4 C5 O3 -65.4(2)
C3 C4 C5 C6 -179.3(2)
Cl3 C4 C5 C6 60.6(3)
O3 C5 C6 C7 -49.8(3)
C4 C5 C6 C7 -176.1(2)
O3 C5 C6 Cl4 -173.15(19)
C4 C5 C6 Cl4 60.5(3)
C5 C6 C7 C8 -63.8(4)
Cl4 C6 C7 C8 58.1(3)
C5 C6 C7 Cl5 172.8(2)
Cl4 C6 C7 Cl5 -65.3(2)
C1 O1 C9 O2 -12.1(4)
C1 O1 C9 C10 166.7(2)
O2 C9 C10 C11 171.3(3)
O1 C9 C10 C11 -7.4(4)
O2 C9 C10 C14 1.9(5)
O1 C9 C10 C14 -176.8(3)
O2 C9 C10 Fe1 86.3(4)
O1 C9 C10 Fe1 -92.4(3)
C14 C10 C11 C12 -0.3(3)
C9 C10 C11 C12 -171.1(3)
Fe1 C10 C11 C12 -60.1(2)
C14 C10 C11 Fe1 59.8(2)
C9 C10 C11 Fe1 -111.0(3)
C10 C11 C12 C13 0.0(3)
Fe1 C11 C12 C13 -59.2(2)
C10 C11 C12 Fe1 59.2(2)
C11 C12 C13 C14 0.3(4)
Fe1 C12 C13 C14 -58.3(2)
C11 C12 C13 Fe1 58.6(2)
C12 C13 C14 C10 -0.5(3)
Fe1 C13 C14 C10 -58.6(2)
C12 C13 C14 Fe1 58.2(2)
C11 C10 C14 C13 0.5(3)
C9 C10 C14 C13 171.6(3)
Fe1 C10 C14 C13 59.8(2)
C11 C10 C14 Fe1 -59.4(2)
C9 C10 C14 Fe1 111.8(3)
C19 C15 C16 C17 0.4(4)
Fe1 C15 C16 C17 60.2(3)
C19 C15 C16 Fe1 -59.8(3)
C15 C16 C17 C18 -0.5(4)
Fe1 C16 C17 C18 59.6(2)
C15 C16 C17 Fe1 -60.1(3)
C16 C17 C18 C19 0.4(4)
Fe1 C17 C18 C19 59.2(2)
C16 C17 C18 Fe1 -58.8(2)
C16 C15 C19 C18 -0.1(4)
Fe1 C15 C19 C18 -59.6(3)
C16 C15 C19 Fe1 59.5(3)
C17 C18 C19 C15 -0.1(4)
Fe1 C18 C19 C15 59.1(3)
C17 C18 C19 Fe1 -59.2(2)
C9A O1A C1A C2A 90.6(3)
O1A C1A C2A C3A 64.4(3)
O1A C1A C2A Cl1A -172.28(19)
C1A C2A C3A C4A 174.9(2)
Cl1A C2A C3A C4A 53.9(3)
C1A C2A C3A Cl2A 52.1(3)
Cl1A C2A C3A Cl2A -68.9(2)
C2A C3A C4A C5A 52.3(3)
Cl2A C3A C4A C5A 175.98(18)
C2A C3A C4A Cl3A 174.75(19)
Cl2A C3A C4A Cl3A -61.6(2)
C3A C4A C5A O3A 46.5(3)
Cl3A C4A C5A O3A -74.9(3)
C3A C4A C5A C6A 173.6(2)
Cl3A C4A C5A C6A 52.2(3)
O3A C5A C6A C7A -46.5(3)
C4A C5A C6A C7A -173.4(2)
O3A C5A C6A Cl4A -169.45(19)
C4A C5A C6A Cl4A 63.6(3)
C5A C6A C7A C8A -64.4(3)
Cl4A C6A C7A C8A 56.6(3)
C5A C6A C7A Cl5A 171.47(19)
Cl4A C6A C7A Cl5A -67.5(2)
C1A O1A C9A O2A -2.7(4)
C1A O1A C9A C10A 175.4(2)
O2A C9A C10A C11A 5.3(5)
O1A C9A C10A C11A -172.8(3)
O2A C9A C10A C14A -175.6(3)
O1A C9A C10A C14A 6.3(4)
O2A C9A C10A Fe2 -83.1(4)
O1A C9A C10A Fe2 98.7(3)
C14A C10A C11A C12A -0.8(3)
C9A C10A C11A C12A 178.5(3)
Fe2 C10A C11A C12A -60.2(2)
C14A C10A C11A Fe2 59.4(2)
C9A C10A C11A Fe2 -121.3(3)
C10A C11A C12A C13A 0.5(3)
Fe2 C11A C12A C13A -59.0(2)
C10A C11A C12A Fe2 59.5(2)
C11A C12A C13A C14A -0.1(3)
Fe2 C12A C13A C14A -58.5(2)
C11A C12A C13A Fe2 58.4(2)
C12A C13A C14A C10A -0.4(3)
Fe2 C13A C14A C10A -59.13(19)
C12A C13A C14A Fe2 58.7(2)
C11A C10A C14A C13A 0.7(3)
C9A C10A C14A C13A -178.5(3)
Fe2 C10A C14A C13A 60.0(2)
C11A C10A C14A Fe2 -59.2(2)
C9A C10A C14A Fe2 121.6(3)
C19A C15A C16A C17A 1.0(4)
Fe2 C15A C16A C17A -58.8(2)
C19A C15A C16A Fe2 59.8(2)
C15A C16A C17A C18A -1.0(4)
Fe2 C16A C17A C18A -60.2(2)
C15A C16A C17A Fe2 59.2(2)
C16A C17A C18A C19A 0.5(4)
Fe2 C17A C18A C19A -59.7(2)
C16A C17A C18A Fe2 60.3(2)
C17A C18A C19A C15A 0.1(4)
Fe2 C18A C19A C15A -59.3(2)
C17A C18A C19A Fe2 59.4(2)
C16A C15A C19A C18A -0.7(4)
Fe2 C15A C19A C18A 59.1(2)
C16A C15A C19A Fe2 -59.8(2)
